data_4084199
loop_
_publ_author_name
'Ng, Kim Hong'
'Li, Yongxin'
'Ganguly, Rakesh'
'Mathey, Francois'

_publ_section_title
;
 Modifying the Chemistry of the Phosphole Dienic System by \a-Vinylation
;
_journal_issue 16
_journal_name_full Organometallics
_journal_page_first 4245
_journal_paper_doi 10.1021/om500526u
_journal_volume 33
_journal_year 2014
_chemical_formula_sum 'C19 H15 O5 P W'
_chemical_formula_weight 538.13
_space_group_crystal_system monoclinic
_space_group_IT_number 14
_space_group_name_Hall '-P 2ybc'
_space_group_name_H-M_alt 'P 1 21/c 1'
_symmetry_space_group_name_Hall '-P 2ybc'
_symmetry_space_group_name_H-M 'P 1 21/c 1'
_atom_sites_solution_hydrogens geom
_cell_angle_alpha 90
_cell_angle_beta 93.896(4)
_cell_angle_gamma 90
_cell_formula_units_Z 4
_cell_length_a 9.3460(7)
_cell_length_b 9.0127(5)
_cell_length_c 22.2490(14)
_cell_measurement_reflns_used 5873
_cell_measurement_temperature 103.(2)
_cell_measurement_theta_max 30.9304
_cell_measurement_theta_min 2.7559
_cell_volume 1869.8(2)
_computing_cell_refinement 'SAINT V8.34A (Bruker AXS Inc., 2013)'
_computing_data_reduction 'SAINT V8.34A (Bruker AXS Inc., 2013)'
_computing_structure_refinement 'SHELXL-2013 (Sheldrick, 2013)'
_diffrn_ambient_temperature 103.(2)
_diffrn_detector_area_resol_mean 8.3333
_diffrn_measured_fraction_theta_full 0.994
_diffrn_measured_fraction_theta_max 0.994
_diffrn_radiation_wavelength 0.71073
_diffrn_reflns_av_R_equivalents 0.0719
_diffrn_reflns_av_unetI/netI 0.0648
_diffrn_reflns_limit_h_max 12
_diffrn_reflns_limit_h_min -13
_diffrn_reflns_limit_k_max 13
_diffrn_reflns_limit_k_min -13
_diffrn_reflns_limit_l_max 32
_diffrn_reflns_limit_l_min -30
_diffrn_reflns_number 24376
_diffrn_reflns_theta_full 31.23
_diffrn_reflns_theta_max 31.23
_diffrn_reflns_theta_min 1.84
_exptl_absorpt_coefficient_mu 6.290
_exptl_absorpt_correction_T_max 0.37
_exptl_absorpt_correction_T_min 0.14
_exptl_absorpt_correction_type multi-scan
_exptl_absorpt_process_details 'SADABS V2012/1 (Bruker AXS Inc.)'
_exptl_crystal_colour colourless
_exptl_crystal_density_diffrn 1.912
_exptl_crystal_density_method 'not measured'
_exptl_crystal_description block
_exptl_crystal_F_000 1032
_exptl_crystal_size_max 0.380
_exptl_crystal_size_mid 0.340
_exptl_crystal_size_min 0.200
_refine_diff_density_max 2.954
_refine_diff_density_min -2.094
_refine_ls_extinction_method none
_refine_ls_goodness_of_fit_ref 1.227
_refine_ls_hydrogen_treatment constr
_refine_ls_matrix_type full
_refine_ls_number_parameters 237
_refine_ls_number_reflns 6038
_refine_ls_number_restraints 12
_refine_ls_restrained_S_all 1.227
_refine_ls_R_factor_all 0.0733
_refine_ls_R_factor_gt 0.0526
_refine_ls_shift/su_max 0.001
_refine_ls_shift/su_mean 0.000
_refine_ls_structure_factor_coef Fsqd
_refine_ls_weighting_details 'w=1/[\s^2^(Fo^2^)+(0.0301P)^2^+21.7769P] where P=(Fo^2^+2Fc^2^)/3'
_refine_ls_weighting_scheme calc
_refine_ls_wR_factor_gt 0.1199
_refine_ls_wR_factor_ref 0.1359
_reflns_number_gt 4710
_reflns_number_total 6038
_reflns_threshold_expression 'I > 2\s(I)'
_cod_data_source_file om500526u_si_001.cif
_cod_data_source_block I
_cod_depositor_comments 'Adding full bibliography for 4084198--4084202.cif.'
_cod_database_code 4084199

loop_
_space_group_symop_operation_xyz
'x, y, z'
'-x, y+1/2, -z+1/2'
'-x, -y, -z'
'x, -y-1/2, z-1/2'

loop_
_atom_site_type_symbol
_atom_site_label
_atom_site_fract_x
_atom_site_fract_y
_atom_site_fract_z
_atom_site_U_iso_or_equiv
_atom_site_adp_type
_atom_site_calc_flag
_atom_site_refinement_flags_adp
_atom_site_refinement_flags_posn
_atom_site_occupancy
W W1 0.25962(3) 0.75362(3) 0.07333(2) 0.00861(8) Uani d . . 1
C C1 0.2802(9) 0.5962(8) 0.0086(3) 0.0158(15) Uani d . . 1
C C2 0.4696(8) 0.7989(8) 0.0626(3) 0.0133(13) Uani d . . 1
C C3 0.1962(8) 0.9093(8) 0.0121(4) 0.0155(14) Uani d . . 1
C C4 0.2698(7) 0.9034(7) 0.1410(4) 0.0119(13) Uani d U . 1
C C5 0.0471(8) 0.7087(8) 0.0790(3) 0.0128(13) Uani d . . 1
C C6 0.3511(9) 0.3709(7) 0.1205(3) 0.0134(14) Uani d . . 1
C C7 0.2360(9) 0.2835(8) 0.0904(4) 0.0173(15) Uani d U . 1
H H7 0.2624 0.1971 0.0694 0.021 Uiso calc U R 1
C C8 0.0984(10) 0.3149(10) 0.0903(4) 0.0251(18) Uani d . . 1
H H8A 0.0677 0.4003 0.1108 0.03 Uiso calc U R 1
H H8B 0.0299 0.2522 0.0695 0.03 Uiso calc U R 1
C C9 0.4920(9) 0.3346(8) 0.1297(3) 0.0156(15) Uani d . . 1
C C10 0.5574(11) 0.1902(9) 0.1102(5) 0.030(2) Uani d . . 1
H H10A 0.4892 0.1386 0.0821 0.045 Uiso calc U R 1
H H10B 0.5798 0.1275 0.1456 0.045 Uiso calc U R 1
H H10C 0.6456 0.211 0.0903 0.045 Uiso calc U R 1
C C11 0.5819(9) 0.4433(9) 0.1621(3) 0.0170(15) Uani d . . 1
C C12 0.7410(9) 0.4218(12) 0.1742(4) 0.029(2) Uani d . . 1
H H12A 0.7795 0.5006 0.201 0.044 Uiso calc U R 1
H H12B 0.7878 0.4256 0.1362 0.044 Uiso calc U R 1
H H12C 0.7592 0.3251 0.1934 0.044 Uiso calc U R 1
C C13 0.5102(8) 0.5643(9) 0.1780(3) 0.0153(14) Uani d . . 1
H H13 0.5511 0.6436 0.2014 0.018 Uiso calc U R 1
C C14 0.2241(8) 0.5321(8) 0.2157(3) 0.0134(14) Uani d . . 1
C C15 0.2681(9) 0.4209(9) 0.2574(4) 0.0189(15) Uani d . . 1
H H15 0.3469 0.3585 0.25 0.023 Uiso calc U R 1
C C16 0.1968(9) 0.4031(10) 0.3087(4) 0.0221(17) Uani d . . 1
H H16 0.2263 0.328 0.3368 0.027 Uiso calc U R 1
C C17 0.0830(9) 0.4928(9) 0.3199(4) 0.0197(16) Uani d . . 1
H H17 0.0339 0.4792 0.3555 0.024 Uiso calc U R 1
C C18 0.0395(8) 0.6036(8) 0.2792(3) 0.0153(14) Uani d . . 1
H H18 -0.0385 0.6666 0.2871 0.018 Uiso calc U R 1
C C19 0.1102(8) 0.6214(8) 0.2273(3) 0.0142(14) Uani d . . 1
H H19 0.0797 0.6963 0.1992 0.017 Uiso calc U R 1
O O1 0.3030(8) 0.5100(6) -0.0273(3) 0.0258(14) Uani d . . 1
O O2 0.5871(6) 0.8239(7) 0.0546(3) 0.0255(13) Uani d . . 1
O O3 0.1583(6) 0.9922(6) -0.0230(3) 0.0200(12) Uani d . . 1
O O4 0.2868(7) 0.9873(6) 0.1803(3) 0.0213(12) Uani d . . 1
O O5 -0.0725(6) 0.6856(7) 0.0807(3) 0.0199(12) Uani d . . 1
P P1 0.3266(2) 0.55621(18) 0.14895(8) 0.0079(3) Uani d . . 1

loop_
_atom_site_aniso_label
_atom_site_aniso_U_11
_atom_site_aniso_U_22
_atom_site_aniso_U_33
_atom_site_aniso_U_12
_atom_site_aniso_U_13
_atom_site_aniso_U_23
W1 0.01094(13) 0.00565(12) 0.00933(13) -0.00097(11) 0.00126(9) 0.00132(10)
C1 0.029(4) 0.011(3) 0.007(3) -0.005(3) 0.002(3) 0.004(2)
C2 0.016(3) 0.010(3) 0.014(3) 0.001(3) 0.000(3) 0.001(2)
C3 0.009(3) 0.017(3) 0.021(4) -0.006(3) 0.008(3) -0.005(3)
C4 0.004(2) 0.010(2) 0.022(3) -0.004(2) 0.000(2) 0.000(2)
C5 0.015(3) 0.009(3) 0.014(3) 0.000(2) 0.002(3) 0.000(2)
C6 0.024(4) 0.007(3) 0.010(3) 0.002(3) 0.005(3) 0.004(2)
C7 0.028(3) 0.008(2) 0.016(3) -0.007(2) 0.003(3) 0.000(2)
C8 0.030(5) 0.020(4) 0.024(4) -0.010(3) -0.002(4) -0.002(3)
C9 0.026(4) 0.012(3) 0.010(3) 0.006(3) 0.008(3) 0.004(3)
C10 0.041(6) 0.016(4) 0.037(5) 0.012(4) 0.019(4) 0.009(4)
C11 0.018(4) 0.026(4) 0.008(3) 0.004(3) 0.003(3) 0.008(3)
C12 0.016(4) 0.051(6) 0.020(4) 0.016(4) 0.001(3) 0.014(4)
C13 0.011(3) 0.020(3) 0.014(3) 0.000(3) -0.001(3) 0.003(3)
C14 0.018(4) 0.010(3) 0.012(3) -0.005(3) 0.003(3) -0.002(2)
C15 0.018(4) 0.019(3) 0.019(4) 0.002(3) 0.001(3) 0.001(3)
C16 0.019(4) 0.032(4) 0.015(4) -0.003(3) -0.002(3) 0.010(3)
C17 0.025(4) 0.022(4) 0.012(4) -0.012(3) 0.003(3) -0.001(3)
C18 0.013(3) 0.020(3) 0.014(3) -0.002(3) 0.005(3) 0.000(3)
C19 0.014(3) 0.016(3) 0.012(3) -0.002(3) 0.001(3) 0.000(3)
O1 0.045(4) 0.015(3) 0.017(3) -0.005(3) 0.004(3) -0.004(2)
O2 0.013(3) 0.024(3) 0.040(4) -0.005(2) 0.007(3) 0.000(3)
O3 0.021(3) 0.014(2) 0.025(3) 0.000(2) 0.003(2) 0.004(2)
O4 0.033(3) 0.015(2) 0.017(3) -0.006(2) 0.007(2) -0.007(2)
O5 0.013(3) 0.023(3) 0.023(3) -0.005(2) -0.002(2) 0.001(2)
P1 0.0104(8) 0.0057(7) 0.0077(8) -0.0003(6) 0.0009(6) 0.0000(6)

loop_
_atom_type_symbol
_atom_type_description
_atom_type_scat_dispersion_real
_atom_type_scat_dispersion_imag
_atom_type_scat_source
C C 0.0033 0.0016 'International Tables Vol C Tables 4.2.6.8 and 6.1.1.4'
H H 0.0000 0.0000 'International Tables Vol C Tables 4.2.6.8 and 6.1.1.4'
O O 0.0106 0.0060 'International Tables Vol C Tables 4.2.6.8 and 6.1.1.4'
P P 0.1023 0.0942 'International Tables Vol C Tables 4.2.6.8 and 6.1.1.4'
W W -0.8490 6.8722 'International Tables Vol C Tables 4.2.6.8 and 6.1.1.4'

loop_
_geom_angle_atom_site_label_1
_geom_angle_atom_site_label_2
_geom_angle_atom_site_label_3
_geom_angle
C3 W1 C4 92.0(3)
C3 W1 C2 91.3(3)
C4 W1 C2 87.5(3)
C3 W1 C5 86.4(3)
C4 W1 C5 94.8(3)
C2 W1 C5 176.8(3)
C3 W1 C1 92.5(3)
C4 W1 C1 171.6(3)
C2 W1 C1 85.3(3)
C5 W1 C1 92.6(3)
C3 W1 P1 177.3(2)
C4 W1 P1 88.7(2)
C2 W1 P1 91.3(2)
C5 W1 P1 91.0(2)
C1 W1 P1 87.1(2)
O1 C1 W1 174.6(7)
O2 C2 W1 177.8(7)
O3 C3 W1 177.6(7)
O4 C4 W1 174.8(6)
O5 C5 W1 178.0(7)
C9 C6 C7 128.1(7)
C9 C6 P1 108.3(6)
C7 C6 P1 123.6(6)
C8 C7 C6 125.1(7)
C8 C7 H7 117.5
C6 C7 H7 117.5
C7 C8 H8A 120.0
C7 C8 H8B 120.0
H8A C8 H8B 120.0
C6 C9 C11 115.8(7)
C6 C9 C10 124.7(8)
C11 C9 C10 119.5(8)
C9 C10 H10A 109.5
C9 C10 H10B 109.5
H10A C10 H10B 109.5
C9 C10 H10C 109.5
H10A C10 H10C 109.5
H10B C10 H10C 109.5
C13 C11 C9 113.5(7)
C13 C11 C12 124.2(8)
C9 C11 C12 122.3(8)
C11 C12 H12A 109.5
C11 C12 H12B 109.5
H12A C12 H12B 109.5
C11 C12 H12C 109.5
H12A C12 H12C 109.5
H12B C12 H12C 109.5
C11 C13 P1 110.8(6)
C11 C13 H13 124.6
P1 C13 H13 124.6
C19 C14 C15 119.3(7)
C19 C14 P1 122.5(6)
C15 C14 P1 118.2(6)
C16 C15 C14 119.7(8)
C16 C15 H15 120.2
C14 C15 H15 120.2
C15 C16 C17 120.6(8)
C15 C16 H16 119.7
C17 C16 H16 119.7
C16 C17 C18 120.1(7)
C16 C17 H17 120.0
C18 C17 H17 120.0
C19 C18 C17 119.6(7)
C19 C18 H18 120.2
C17 C18 H18 120.2
C14 C19 C18 120.7(7)
C14 C19 H19 119.7
C18 C19 H19 119.7
C13 P1 C6 91.3(4)
C13 P1 C14 104.7(4)
C6 P1 C14 105.1(3)
C13 P1 W1 113.8(3)
C6 P1 W1 117.0(2)
C14 P1 W1 120.6(2)

loop_
_geom_bond_atom_site_label_1
_geom_bond_atom_site_label_2
_geom_bond_distance
W1 C3 2.016(8)
W1 C4 2.020(7)
W1 C2 2.034(8)
W1 C5 2.040(8)
W1 C1 2.041(7)
W1 P1 2.4990(18)
C1 O1 1.143(9)
C2 O2 1.147(9)
C3 O3 1.122(10)
C4 O4 1.158(9)
C5 O5 1.140(9)
C6 C9 1.359(11)
C6 C7 1.458(11)
C6 P1 1.806(7)
C7 C8 1.317(13)
C7 H7 0.95
C8 H8A 0.95
C8 H8B 0.95
C9 C11 1.449(12)
C9 C10 1.515(11)
C10 H10A 0.98
C10 H10B 0.98
C10 H10C 0.98
C11 C13 1.340(11)
C11 C12 1.506(11)
C12 H12A 0.98
C12 H12B 0.98
C12 H12C 0.98
C13 P1 1.794(8)
C13 H13 0.95
C14 C19 1.373(10)
C14 C15 1.408(11)
C14 P1 1.834(8)
C15 C16 1.370(11)
C15 H15 0.95
C16 C17 1.372(12)
C16 H16 0.95
C17 C18 1.390(11)
C17 H17 0.95
C18 C19 1.378(10)
C18 H18 0.95
C19 H19 0.95
